data_2101018
loop_
_publ_author_name
'Steiner, T.'
'Hinrichs, W.'
'Saenger, W.'
'Gigg, R.'

_publ_section_title
;`Jumping crystals': X-ray structures of the three crystalline phases of
 (+-)-3,4-di-<i>O</i>-acetyl-1,2,5,6-tetra-<i>O</i>-benzyl-<i>myo</i>-inositol
;
_journal_issue 4
_journal_name_full 'Acta Crystallographica Section B'
_journal_page_first 708
_journal_page_last 718
_journal_paper_doi 10.1107/S0108768193000795
_journal_volume 49
_journal_year 1993
_chemical_formula_sum 'C38 H40 O8'
_chemical_formula_weight 624.7
_symmetry_cell_setting monoclinic
_symmetry_space_group_name_Hall '-P 2ybc'
_symmetry_space_group_name_H-M 'P 1 21/c 1'
_cell_angle_alpha 90
_cell_angle_beta 96.73(4)
_cell_angle_gamma 90
_cell_formula_units_Z 4
_cell_length_a 16.261(8)
_cell_length_b 15.230(8)
_cell_length_c 14.385(7)
_cell_volume 3538(3)
_diffrn_radiation_type Cu
_diffrn_radiation_wavelength 1.542
_cod_data_source_file sh0026.cif
_cod_data_source_block sh0026d
_cod_original_cell_volume 3533(3)
_cod_database_code 2101018

loop_
_atom_site_label
_atom_site_fract_x
_atom_site_fract_y
_atom_site_fract_z
_atom_site_U_iso_or_equiv
C1 .3026(8) .2396(9) .2330(8) .160(10)
C2 .3373(8) .3271(9) .2663(9) .180(10)
C3 .4205(8) .3034(8) .3228(8) .170(10)
C4 .4048(8) .2531(9) .4067(9) .170(10)
C5 .3648(8) .1679(9) .3770(9) .180(10)
C6 .2855(8) .1834(9) .3117(9) .180(10)
O1 .2243(5) .2556(5) .1765(5) .190(10)
O2 .2885(5) .3699(5) .3276(5) .190(10)
O3 .4559(5) .3866(6) .3614(5) .190(10)
O4 .4862(6) .2311(5) .4521(6) .180(10)
O5 .3464(5) .1199(5) .4569(5) .190(10)
O6 .2645(5) .0960(6) .2773(6) .200(10)
C11 .1461(4) .2713(8) .0261(5) .200(10)
C21 .1069(4) .2060(8) -.0309(5) .23(2)
C31 .0318(4) .2237(8) -.0852(5) .26(2)
C41 -.0041(4) .3067(8) -.0825(5) .26(2)
C51 .0351(4) .3720(8) -.0254(5) .26(2)
C61 .1102(4) .3543(8) .0289(5) .26(2)
C71 .2242(8) .2530(10) .0761(8) .28(2)
C12 .2071(7) .4922(5) .3583(6) .210(10)
C22 .1228(7) .5119(5) .3424(6) .29(2)
C32 .0876(7) .5698(5) .4018(6) .32(2)
C42 .1369(7) .6080(5) .4770(6) .34(2)
C52 .2212(7) .5883(5) .4929(6) .36(2)
C62 .2564(7) .5304(5) .4335(6) .29(2)
C72 .2320(9) .4310(10) .2866(9) .28(2)
C13 .5200(10) .4220(10) .3290(10) .22(2)
O13 .5447(6) .3886(7) .2606(8) .350(10)
C23 .5563(8) .5048(8) .3737(8) .26(2)
C14 .5075(9) .2542(9) .5420(10) .180(10)
O14 .4590(6) .2883(6) .5896(5) .230(10)
C24 .5956(7) .2327(8) .5797(7) .210(10)
C15 .3490(7) -.0137(5) .5396(6) .190(10)
C25 .3963(7) -.0454(5) .6198(6) .230(10)
C35 .3622(7) -.1058(5) .6773(6) .32(2)
C45 .2808(7) -.1346(5) .6546(6) .36(2)
C55 .2335(7) -.1030(5) .5744(6) .31(2)
C65 .2675(7) -.0425(5) .5169(6) .25(2)
C75 .3900(9) .0437(9) .4770(10) .27(2)
C16 .1631(7) -.0163(5) .2740(5) .180(10)
C26 .2256(7) -.0762(5) .2608(5) .23(2)
C36 .2122(7) -.1659(5) .2714(5) .27(2)
C46 .1361(7) -.1957(5) .2952(5) .27(2)
C56 .0736(7) -.1358(5) .3084(5) .27(2)
C66 .0871(7) -.0461(5) .2978(5) .25(2)
C76 .1795(8) .0786(9) .2651(9) .22(2)

loop_
_geom_angle_atom_site_label_1
_geom_angle_atom_site_label_2
_geom_angle_atom_site_label_3
_geom_angle
C1 C2 C3 104.0(10)
C2 C3 C4 109.0(10)
C3 C4 C5 109.0(10)
C4 C5 C6 111.0(10)
C5 C6 C1 110.0(10)
C6 C1 C2 112.0(10)
C6 C1 O1 107.0(10)
C2 C1 O1 108.0(10)
C1 C2 O2 113.0(10)
C3 C2 O2 108.0(10)
C2 C3 O3 106.0(10)
C4 C3 O3 104.0(10)
C3 C4 O4 105.0(10)
C5 C4 O4 106.0(10)
C4 C5 O5 110.0(10)
C6 C5 O5 110.0(10)
C5 C6 O6 103.0(10)
C1 C6 O6 109.0(10)
C1 O1 C71 117.1(9)
C2 O2 C72 116.0(10)
C3 O3 C13 121.0(10)
C4 O4 C14 120.0(10)
C5 O5 C75 117.0(10)
C6 O6 C76 114.0(10)
O1 C71 C11 114.0(10)
C71 C11 C21 118.8(9)
C71 C11 C61 121.1(9)
C11 C21 C31 120.0
C21 C31 C41 120.0
C31 C41 C51 120.0
C41 C51 C61 120.0
C51 C61 C11 120.0
C61 C11 C21 120.0
O2 C72 C12 110.0(10)
C72 C12 C22 111.4(8)
C72 C12 C62 128.6(8)
C12 C22 C32 120.0
C22 C32 C42 120.0
C32 C42 C52 120.0
C42 C52 C62 120.0
C52 C62 C12 120.0
C62 C12 C22 120.0
O3 C13 C23 119.0(10)
O3 C13 O13 118(2)
O13 C13 C23 123(2)
O4 C14 C24 115.0(10)
O4 C14 O14 123.0(10)
O14 C14 C24 123(2)
O5 C75 C15 112.0(10)
C75 C15 C25 117.8(7)
C75 C15 C65 122.0(7)
C15 C25 C35 120.0
C25 C35 C45 120.0
C35 C45 C55 120.0
C45 C55 C65 120.0
C55 C65 C15 120.0
C65 C15 C25 120.0
O6 C76 C16 111.0(10)
C76 C16 C26 119.1(7)
C76 C16 C66 120.9(7)
C16 C26 C36 120.0
C26 C36 C46 120.0
C36 C46 C56 120.0
C46 C56 C66 120.0
C56 C66 C16 120.0
C66 C16 C26 120.0

loop_
_geom_bond_atom_site_label_1
_geom_bond_atom_site_label_2
_geom_bond_distance
C1 C2 1.500(10)
C2 C3 1.540(10)
C3 C4 1.480(10)
C4 C5 1.490(10)
C5 C6 1.520(10)
C6 C1 1.470(10)
C1 O1 1.450(10)
C2 O2 1.410(10)
C3 O3 1.470(10)
C4 O4 1.440(10)
C5 O5 1.420(10)
C6 O6 1.450(10)
O1 C71 1.450(10)
C71 C11 1.410(10)
C11 C21 1.395
C21 C31 1.395
C31 C41 1.395
C41 C51 1.395
C51 C61 1.395
C61 C11 1.395
O2 C72 1.390(10)
C72 C12 1.490(10)
C12 C22 1.395
C22 C32 1.395
C32 C42 1.395
C42 C52 1.395
C52 C62 1.395
C62 C12 1.395
O3 C13 1.310(10)
C13 C23 1.51(2)
C13 O13 1.220(10)
O4 C14 1.350(10)
C14 C24 1.510(10)
C14 O14 1.220(10)
O5 C75 1.370(10)
C75 C15 1.470(10)
C15 C25 1.395
C25 C35 1.395
C35 C45 1.395
C45 C55 1.395
C55 C65 1.395
C65 C15 1.395
O6 C76 1.400(10)
C76 C16 1.480(10)
C16 C26 1.395
C26 C36 1.395
C36 C46 1.395
C46 C56 1.395
C56 C66 1.395
C66 C16 1.395
